data_7063712
loop_
_publ_author_name
'Khan, Md. Adnan'
'Khan, Sahanwaj'
'Sengupta, Swaraj'
'Naskar, Subhendu'

_publ_section_title
;
 Electrocatalytic water oxidation by molecular cobalt-terpyridine
 complexes in alkaline medium: experimental and theoretical study
;
_journal_issue 17
_journal_name_full 'New Journal of Chemistry'
_journal_page_first 6963
_journal_page_last 6974
_journal_paper_doi 10.1039/D4NJ05517A
_journal_volume 49
_journal_year 2025
_chemical_formula_moiety 'C48 H42 Co N6 O6, 2(Cl O4), 0.25(H2 O), 0.5[CH2Cl2]'
_chemical_formula_sum 'C48.5 H43.5 Cl3 Co N6 O14.25'
_chemical_formula_weight 1103.67
_space_group_crystal_system triclinic
_space_group_IT_number 2
_space_group_name_Hall '-P 1'
_space_group_name_H-M_alt 'P -1'
_atom_sites_solution_hydrogens mixed
_atom_sites_solution_primary dual
_audit_creation_date 2025-03-17
_audit_creation_method
;
Olex2 1.3
(compiled 2020.11.12 svn.r5f609507 for OlexSys, GUI svn.r6408)
;
_audit_update_record
;
2025-03-17 deposited with the CCDC.	2025-03-19 downloaded from the CCDC.
;
_cell_angle_alpha 91.549(2)
_cell_angle_beta 100.772(2)
_cell_angle_gamma 105.942(2)
_cell_formula_units_Z 2
_cell_length_a 9.3891(2)
_cell_length_b 12.8470(3)
_cell_length_c 20.7104(5)
_cell_measurement_reflns_used 28725
_cell_measurement_temperature 100.00(10)
_cell_measurement_theta_max 30.5500
_cell_measurement_theta_min 3.5260
_cell_volume 2351.59(10)
_computing_cell_refinement 'CrysAlisPro 1.171.41.93a (Rigaku OD, 2020)'
_computing_data_collection 'CrysAlisPro 1.171.41.93a (Rigaku OD, 2020)'
_computing_data_reduction 'CrysAlisPro 1.171.41.93a (Rigaku OD, 2020)'
_computing_molecular_graphics 'Olex2 1.3 (Dolomanov et al., 2009)'
_computing_publication_material 'Olex2 1.3 (Dolomanov et al., 2009)'
_computing_structure_refinement 'SHELXL n/a (Sheldrick, 2015)'
_computing_structure_solution 'ShelXT (Sheldrick, 2015)'
_diffrn_ambient_temperature 100.15
_diffrn_detector_area_resol_mean 5.8140
_diffrn_detector_type 'Pilatus 200K'
_diffrn_measured_fraction_theta_full 0.995
_diffrn_measured_fraction_theta_max 0.995
_diffrn_measurement_details
;
List of Runs (angles in degrees, time in seconds):

  # Type    Start    End  Width  t~exp~   \w     \q     \k     \f   Frames
#--------------------------------------------------------------------------
  1  \w    -15.00  39.00   0.50    3.28    --    3.35 -99.00-118.00  108
  2  \w    -15.00  31.00   0.50    3.28    --   -4.45 -99.00-118.00   92
  3  \w     -8.00  66.00   0.50    3.28    --    3.35  57.00-150.00  148
  4  \w     -8.00  66.00   0.50    3.28    --    3.35  57.00 150.00  148
  5  \w    -16.00  58.00   0.50    3.28    --   -4.45  57.00  90.00  148
  6  \w    -28.00  21.00   0.50    3.28    --   -4.45  77.00  30.00   98
  7  \w    -28.00  21.00   0.50    3.28    --   -4.45  77.00   0.00   98
  8  \w    -42.00  19.00   0.50    3.28    --   -4.45 -77.00-120.00  122
  9  \w    -15.00  31.00   0.50    3.28    --   -4.45 -99.00 -30.00   92
 10  \w    -15.00  31.00   0.50    3.28    --   -4.45 -99.00 -90.00   92
 11  \w     -8.00  62.00   0.50    3.28    --   -4.45  37.00   0.00  140
 12  \w    -15.00  27.00   0.50    3.28    --   -4.45 -99.00-180.00   84
 13  \w     -8.00  24.00   0.50    3.28    --   -4.45 -99.00 -60.00   64
 14  \w    -23.00   4.00   0.50    3.28    --   -4.45  77.00  60.00   54
;
_diffrn_measurement_device 'four-circle diffractometer'
_diffrn_measurement_device_type 'SuperNova, Dual, Cu at home/near, Pilatus 200K'
_diffrn_measurement_method '\w scans'
_diffrn_radiation_type MoK\a
_diffrn_radiation_wavelength 0.71073
_diffrn_reflns_av_R_equivalents 0.0494
_diffrn_reflns_av_unetI/netI 0.0321
_diffrn_reflns_Laue_measured_fraction_full 0.995
_diffrn_reflns_Laue_measured_fraction_max 0.995
_diffrn_reflns_limit_h_max 11
_diffrn_reflns_limit_h_min -11
_diffrn_reflns_limit_k_max 15
_diffrn_reflns_limit_k_min -15
_diffrn_reflns_limit_l_max 24
_diffrn_reflns_limit_l_min -24
_diffrn_reflns_number 45916
_diffrn_reflns_point_group_measured_fraction_full 0.995
_diffrn_reflns_point_group_measured_fraction_max 0.995
_diffrn_reflns_theta_full 24.999
_diffrn_reflns_theta_max 24.999
_diffrn_reflns_theta_min 3.404
_exptl_absorpt_coefficient_mu 0.613
_exptl_absorpt_correction_T_max 1.00000
_exptl_absorpt_correction_T_min 0.58195
_exptl_absorpt_correction_type multi-scan
_exptl_absorpt_process_details
;
CrysAlisPro 1.171.41.93a (Rigaku Oxford Diffraction, 2020)
Empirical absorption correction using spherical harmonics,
implemented in SCALE3 ABSPACK scaling algorithm.
;
_exptl_crystal_colour 'clear dark brown'
_exptl_crystal_colour_lustre clear
_exptl_crystal_colour_modifier dark
_exptl_crystal_colour_primary brown
_exptl_crystal_density_diffrn 1.559
_exptl_crystal_description block
_exptl_crystal_F_000 1137
_exptl_crystal_size_max 0.2
_exptl_crystal_size_mid 0.2
_exptl_crystal_size_min 0.1
_refine_diff_density_max 0.729
_refine_diff_density_min -0.349
_refine_diff_density_rms 0.056
_refine_ls_extinction_method none
_refine_ls_goodness_of_fit_ref 1.041
_refine_ls_hydrogen_treatment mixed
_refine_ls_matrix_type full
_refine_ls_number_parameters 691
_refine_ls_number_reflns 8255
_refine_ls_number_restraints 170
_refine_ls_restrained_S_all 1.040
_refine_ls_R_factor_all 0.0375
_refine_ls_R_factor_gt 0.0332
_refine_ls_shift/su_max 0.001
_refine_ls_shift/su_mean 0.000
_refine_ls_structure_factor_coef Fsqd
_refine_ls_weighting_details 'w=1/[\s^2^(Fo^2^)+(0.0452P)^2^+1.5440P] where P=(Fo^2^+2Fc^2^)/3'
_refine_ls_weighting_scheme calc
_refine_ls_wR_factor_gt 0.0867
_refine_ls_wR_factor_ref 0.0895
_reflns_Friedel_coverage 0.000
_reflns_number_gt 7412
_reflns_number_total 8255
_reflns_threshold_expression 'I > 2\s(I)'
_cod_data_source_file d4nj05517a2.cif
_cod_data_source_block njsk-4n_autored
_cod_depositor_comments 'Adding full bibliography for 7063711--7063713.cif.'
_cod_original_cell_volume 2351.58(10)
_cod_original_formula_sum 'C48.50 H43.50 Cl3 Co N6 O14.25'
_cod_database_code 7063712
_shelx_shelxl_version_number 2019/3
_chemical_oxdiff_formula 'C H N O Co Cl'
_shelx_space_group_comment
;
The symmetry employed for this shelxl refinement is uniquely defined
by the following loop, which should always be used as a source of
symmetry information in preference to the above space-group names.
They are only intended as comments.
;
_olex2_refinement_description
;
1. Fixed Uiso
 At 1.5 times of:
  All C(H,H,H) groups, H01W of C01W, All O(H,H) groups
 At 1.2 times of:
  H00Y of C00Y, H00Z of C00Z, H010 of C010, H012 of C012, H015 of C015, H016
  of C016, H019 of C019, H01A of C01A, H01B of C01B, H01D of C01D, H01E of C01E,
   H01F of C01F, H01G of C01G, H01H of C01H, H01K of C01K, H01M of C01M, H01N
  of C01N, H01O of C01O, H01P of C01P, H01R of C01R, H01T of C01T, H01U of C01U,
   H01V of C01V, H01 of C01Y
2. Restrained distances
 Cl-O0 \\sim ClA-O0A
 with sigma of 0.02
 Cl-O1 \\sim ClA-O1A
 with sigma of 0.02
 Cl-O2 \\sim ClA-O2A
 with sigma of 0.02
 Cl-O3 \\sim ClA-O3A
 with sigma of 0.02
 O0-O1 \\sim O0A-O1A
 with sigma of 0.04
 O0-O2 \\sim O0A-O2A
 with sigma of 0.04
 O0-O3 \\sim O0A-O3A
 with sigma of 0.04
 O1-O2 \\sim O1A-O2A
 with sigma of 0.04
 O1-O3 \\sim O1A-O3A
 with sigma of 0.04
 O2-O3 \\sim O2A-O3A
 with sigma of 0.04
 Cl-O0 \\sim ClA-O0A \\sim Cl-O1 \\sim ClA-O1A \\sim ClA-O3A \\sim Cl-O3 \\sim
ClA-O2A \\sim Cl-O2
 with sigma of 0.01
3. Uiso/Uaniso restraints and constraints
Cl \\sim O0 \\sim O1 \\sim O2 \\sim O3 \\sim ClA \\sim O0A \\sim O2A \\sim O3A
\\sim O1A: within 2A with sigma of 0.01 and sigma for terminal atoms of 0.02
within 2A
Uanis(ClA) = Uanis(Cl)
Uanis(O3) = Uanis(O3A)
Uanis(O1A) = Uanis(O1)
4. Others
 Sof(ClA)=Sof(O0A)=Sof(O2A)=Sof(O3A)=Sof(O1A)=1-FVAR(1)
 Sof(Cl)=Sof(O0)=Sof(O1)=Sof(O2)=Sof(O3)=FVAR(1)
 Fixed Sof: O4(0.25) H4A(0.25) H4B(0.25)
5.a Riding coordinates:
 O4(H4A,H4B)
5.b Aromatic/amide H refined with riding coordinates:
 C00Y(H00Y), C00Z(H00Z), C010(H010), C012(H012), C015(H015), C016(H016),
 C019(H019), C01A(H01A), C01B(H01B), C01D(H01D), C01E(H01E), C01F(H01F),
 C01G(H01G), C01H(H01H), C01K(H01K), C01M(H01M), C01N(H01N), C01O(H01O),
 C01P(H01P), C01R(H01R), C01T(H01T), C01U(H01U), C01V(H01V), C01Y(H01)
5.c Idealised Me refined as rotating group:
 C01Q(H01C,H01I,H01J), C01S(H01L,H01Q,H01S), C01X(H01Z,H,HA), C01Z(H1,HB,HC),
 C020(H02A,H02B,H02C)
5.d Idealised tetrahedral OH refined as rotating group:
 C01W(H01W)
;
_smtbx_masks_void_probe_radius 1.2
_smtbx_masks_void_truncation_radius 1.2
_olex2_submission_special_instructions 'No special instructions were received'
_oxdiff_exptl_absorpt_empirical_details
;
Empirical correction (ABSPACK) includes:
- Absorption correction using spherical harmonics
- Frame scaling
;
_oxdiff_exptl_absorpt_empirical_full_max 1.767
_oxdiff_exptl_absorpt_empirical_full_min 0.427

loop_
_space_group_symop_operation_xyz
'x, y, z'
'-x, -y, -z'

loop_
_atom_site_label
_atom_site_type_symbol
_atom_site_fract_x
_atom_site_fract_y
_atom_site_fract_z
_atom_site_U_iso_or_equiv
_atom_site_adp_type
_atom_site_occupancy
_atom_site_site_symmetry_order
_atom_site_calc_flag
_atom_site_refinement_flags_posn
_atom_site_refinement_flags_adp
_atom_site_refinement_flags_occupancy
_atom_site_disorder_assembly
_atom_site_disorder_group
Co1 Co 0.60527(3) 0.35647(2) 0.27367(2) 0.01364(8) Uani 1 1 d . . . . .
Cl02 Cl 0.88639(5) 0.83338(4) 0.09465(2) 0.02316(12) Uani 1 1 d . . . . .
Cl Cl 1.0697(2) 0.28363(12) 0.46492(9) 0.0269(3) Uani 0.848(7) 1 d D U P A 1
O004 O 0.61439(15) 0.33226(10) -0.16886(6) 0.0191(3) Uani 1 1 d . . . . .
O005 O 0.57111(15) 0.04625(11) 0.72508(6) 0.0240(3) Uani 1 1 d . . . . .
O006 O 0.37317(15) 0.15349(11) 0.67670(6) 0.0225(3) Uani 1 1 d . . . . .
O007 O 0.85566(15) 0.48510(11) -0.18240(6) 0.0194(3) Uani 1 1 d . . . . .
O008 O 0.76079(15) 0.00132(11) 0.65282(7) 0.0238(3) Uani 1 1 d . . . . .
O009 O 1.01468(14) 0.63956(11) -0.08041(6) 0.0209(3) Uani 1 1 d . . . . .
N1 N 0.61861(16) 0.41348(12) 0.18928(7) 0.0138(3) Uani 1 1 d . . . . .
N2 N 0.50272(16) 0.45193(12) 0.31256(7) 0.0162(3) Uani 1 1 d . . . . .
N3 N 0.59469(16) 0.29543(12) 0.35401(7) 0.0145(3) Uani 1 1 d . . . . .
O00D O 0.74804(16) 0.75265(12) 0.06463(7) 0.0288(3) Uani 1 1 d . . . . .
N4 N 0.70076(16) 0.23805(12) 0.26030(7) 0.0154(3) Uani 1 1 d . . . . .
N5 N 0.81263(17) 0.48728(13) 0.29877(7) 0.0163(3) Uani 1 1 d . . . . .
N6 N 0.39953(16) 0.25742(12) 0.21329(7) 0.0156(3) Uani 1 1 d . . . . .
O00H O 1.00084(18) 0.77974(13) 0.11602(8) 0.0354(4) Uani 1 1 d . . . . .
O00I O 0.9337(2) 0.90670(13) 0.04663(8) 0.0394(4) Uani 1 1 d . . . . .
O00J O 0.8639(2) 0.89085(14) 0.15034(9) 0.0464(5) Uani 1 1 d . . . . .
O0 O 0.9645(4) 0.3436(3) 0.46972(19) 0.0355(8) Uani 0.848(7) 1 d D U P A 1
C00L C 0.65024(19) 0.21055(14) 0.36765(9) 0.0142(4) Uani 1 1 d . . . . .
O1 O 1.2085(3) 0.3306(3) 0.51173(15) 0.0420(6) Uani 0.848(7) 1 d D U P A 1
O2 O 1.0990(5) 0.2825(3) 0.39943(15) 0.0410(9) Uani 0.848(7) 1 d D U P A 1
C00P C 0.71427(19) 0.17746(15) 0.31312(9) 0.0148(4) Uani 1 1 d . . . . .
C00Q C 0.52626(19) 0.33404(14) 0.39708(9) 0.0144(4) Uani 1 1 d . . . . .
C00R C 0.3874(2) 0.27673(14) 0.14887(9) 0.0150(4) Uani 1 1 d . . . . .
C00S C 0.74374(19) 0.49197(14) 0.18246(9) 0.0140(4) Uani 1 1 d . . . . .
C00T C 0.84359(19) 0.54281(15) 0.24611(9) 0.0150(4) Uani 1 1 d . . . . .
C00U C 0.47306(19) 0.42628(15) 0.37311(9) 0.0157(4) Uani 1 1 d . . . . .
C00V C 0.6743(2) 0.46135(14) 0.06369(9) 0.0143(4) Uani 1 1 d . . . . .
C00W C 0.51704(19) 0.36272(14) 0.13467(9) 0.0140(4) Uani 1 1 d . . . . .
C00X C 0.5645(2) 0.15410(14) 0.53651(9) 0.0152(4) Uani 1 1 d . . . . .
C00Y C 0.7431(2) 0.20813(16) 0.20593(9) 0.0181(4) Uani 1 1 d . . . . .
H00Y H 0.734095 0.249411 0.168790 0.022 Uiso 1 1 calc R U . . .
C00Z C 0.5406(2) 0.38616(14) 0.07203(9) 0.0150(4) Uani 1 1 d . . . . .
H00Z H 0.465840 0.351117 0.034528 0.018 Uiso 1 1 calc R U . . .
C010 C 0.63912(19) 0.16140(14) 0.42574(9) 0.0149(4) Uani 1 1 d . . . . .
H010 H 0.677648 0.100989 0.434342 0.018 Uiso 1 1 calc R U . . .
C011 C 0.57095(19) 0.20081(14) 0.47189(9) 0.0147(4) Uani 1 1 d . . . . .
C012 C 0.5126(2) 0.28833(15) 0.45613(9) 0.0156(4) Uani 1 1 d . . . . .
H012 H 0.463794 0.316204 0.485914 0.019 Uiso 1 1 calc R U . . .
C013 C 0.6676(2) 0.05969(15) 0.62443(9) 0.0177(4) Uani 1 1 d . . . . .
C014 C 0.6822(2) 0.40599(15) -0.11542(9) 0.0158(4) Uani 1 1 d . . . . .
C015 C 0.4600(2) 0.53504(15) 0.28578(9) 0.0190(4) Uani 1 1 d . . . . .
H015 H 0.480688 0.553385 0.243680 0.023 Uiso 1 1 calc R U . . .
C016 C 0.2912(2) 0.17798(15) 0.23050(10) 0.0192(4) Uani 1 1 d . . . . .
H016 H 0.299502 0.163919 0.275644 0.023 Uiso 1 1 calc R U . . .
C017 C 0.7142(2) 0.47572(15) -0.00233(9) 0.0152(4) Uani 1 1 d . . . . .
C018 C 0.5698(2) 0.08186(15) 0.66291(9) 0.0185(4) Uani 1 1 d . . . . .
C019 C 0.8399(2) 0.55905(15) -0.01039(9) 0.0158(4) Uani 1 1 d . . . . .
H019 H 0.892740 0.612281 0.025035 0.019 Uiso 1 1 calc R U . . .
C01A C 0.6678(2) 0.09818(15) 0.56223(9) 0.0165(4) Uani 1 1 d . . . . .
H01A H 0.738120 0.086422 0.537321 0.020 Uiso 1 1 calc R U . . .
C01B C 0.3994(2) 0.48254(15) 0.40674(9) 0.0177(4) Uani 1 1 d . . . . .
H01B H 0.378913 0.462721 0.448642 0.021 Uiso 1 1 calc R U . . .
C01C C 0.8092(2) 0.48864(15) -0.12351(9) 0.0166(4) Uani 1 1 d . . . . .
C01D C 0.4597(2) 0.17037(14) 0.57288(9) 0.0165(4) Uani 1 1 d . . . . .
H01D H 0.385330 0.204479 0.554435 0.020 Uiso 1 1 calc R U . . .
C01E C 0.6345(2) 0.40004(15) -0.05566(9) 0.0159(4) Uani 1 1 d . . . . .
H01E H 0.547401 0.344332 -0.050987 0.019 Uiso 1 1 calc R U . . .
C01F C 0.2662(2) 0.21785(15) 0.10074(9) 0.0187(4) Uani 1 1 d . . . . .
H01F H 0.259719 0.233246 0.055854 0.022 Uiso 1 1 calc R U . . .
C01G C 0.9565(2) 0.64016(16) 0.25218(9) 0.0190(4) Uani 1 1 d . . . . .
H01G H 0.977520 0.677170 0.214426 0.023 Uiso 1 1 calc R U . . .
C01H C 0.3560(2) 0.56855(15) 0.37816(10) 0.0208(4) Uani 1 1 d . . . . .
H01H H 0.305605 0.608659 0.400310 0.025 Uiso 1 1 calc R U . . .
C01I C 0.8878(2) 0.56414(15) -0.07016(9) 0.0160(4) Uani 1 1 d . . . . .
O3 O 1.0016(3) 0.1723(2) 0.47974(18) 0.0476(8) Uani 0.848(7) 1 d D U P A 1
C01K C 0.7744(2) 0.51663(14) 0.12109(9) 0.0149(4) Uani 1 1 d . . . . .
H01K H 0.863652 0.571318 0.117693 0.018 Uiso 1 1 calc R U . . .
C01L C 0.4652(2) 0.13614(15) 0.63634(9) 0.0177(4) Uani 1 1 d . . . . .
C01M C 0.7756(2) 0.09165(15) 0.31289(9) 0.0176(4) Uani 1 1 d . . . . .
H01M H 0.789416 0.053861 0.351310 0.021 Uiso 1 1 calc R U . . .
C01N C 0.8170(2) 0.06094(16) 0.25609(10) 0.0207(4) Uani 1 1 d . . . . .
H01N H 0.856721 0.000641 0.254533 0.025 Uiso 1 1 calc R U . . .
C01O C 1.0385(2) 0.68246(17) 0.31504(10) 0.0233(4) Uani 1 1 d . . . . .
H01O H 1.116034 0.749412 0.320744 0.028 Uiso 1 1 calc R U . . .
C01P C 0.3874(2) 0.59504(15) 0.31681(10) 0.0214(4) Uani 1 1 d . . . . .
H01P H 0.359145 0.653774 0.296461 0.026 Uiso 1 1 calc R U . . .
C01Q C 0.7001(2) 0.10709(17) 0.77393(9) 0.0248(4) Uani 1 1 d . . . . .
H01C H 0.792940 0.099244 0.761920 0.037 Uiso 1 1 calc R U . . .
H01I H 0.691842 0.079393 0.817113 0.037 Uiso 1 1 calc R U . . .
H01J H 0.703049 0.183981 0.775948 0.037 Uiso 1 1 calc R U . . .
C01R C 0.1677(2) 0.11554(16) 0.18526(10) 0.0214(4) Uani 1 1 d . . . . .
H01R H 0.092901 0.059459 0.199074 0.026 Uiso 1 1 calc R U . . .
C01S C 0.8931(2) 0.58478(16) -0.21397(9) 0.0217(4) Uani 1 1 d . . . . .
H01L H 0.884560 0.568072 -0.261235 0.033 Uiso 1 1 calc R U . . .
H01Q H 0.996921 0.627297 -0.194462 0.033 Uiso 1 1 calc R U . . .
H01S H 0.823243 0.626773 -0.207706 0.033 Uiso 1 1 calc R U . . .
C01T C 0.8937(2) 0.52857(16) 0.35882(9) 0.0200(4) Uani 1 1 d . . . . .
H01T H 0.873267 0.489216 0.395823 0.024 Uiso 1 1 calc R U . . .
C01U C 0.7992(2) 0.11991(17) 0.20161(10) 0.0217(4) Uani 1 1 d . . . . .
H01U H 0.825288 0.099978 0.161827 0.026 Uiso 1 1 calc R U . . .
C01V C 1.0065(2) 0.62676(17) 0.36888(9) 0.0223(4) Uani 1 1 d . . . . .
H01V H 1.060688 0.655017 0.412097 0.027 Uiso 1 1 calc R U . . .
C01W C 1.0962(2) 0.71980(17) -0.02787(10) 0.0224(4) Uani 1 1 d . . . . .
H01W H 1.173525 0.759671 -0.038868 0.034 Uiso 1 1 calc R U . . .
C01X C 0.2566(2) 0.20189(19) 0.65028(10) 0.0276(5) Uani 1 1 d . . . . .
H01Z H 0.192319 0.157915 0.610618 0.041 Uiso 1 1 calc R U . . .
H H 0.302598 0.275424 0.638903 0.041 Uiso 1 1 calc R U . . .
HA H 0.195190 0.205425 0.683232 0.041 Uiso 1 1 calc R U . . .
C01Y C 0.1548(2) 0.13602(16) 0.11955(10) 0.0220(4) Uani 1 1 d . . . . .
H01 H 0.070458 0.094453 0.087621 0.026 Uiso 1 1 calc R U . . .
C01Z C 0.4772(2) 0.25221(18) -0.16412(10) 0.0278(5) Uani 1 1 d . . . . .
H1 H 0.436427 0.207032 -0.205938 0.042 Uiso 1 1 calc R U . . .
HB H 0.403268 0.288416 -0.154643 0.042 Uiso 1 1 calc R U . . .
HC H 0.498112 0.206419 -0.128540 0.042 Uiso 1 1 calc R U . . .
C020 C 0.8481(2) -0.03454(18) 0.61181(11) 0.0284(5) Uani 1 1 d . . . . .
H02A H 0.780955 -0.073697 0.571274 0.043 Uiso 1 1 calc R U . . .
H02B H 0.900244 -0.082932 0.635470 0.043 Uiso 1 1 calc R U . . .
H02C H 0.922838 0.028490 0.600626 0.043 Uiso 1 1 calc R U . . .
H01X H 1.038(2) 0.7659(18) -0.0168(10) 0.017(5) Uiso 1 1 d . . . . .
H01Y H 1.130(2) 0.6881(18) 0.0119(11) 0.022(5) Uiso 1 1 d . . . . .
O4 O 0.8771(8) 0.0012(6) 0.4633(4) 0.0439(17) Uani 0.25 1 d . . P . .
H4A H 0.863649 -0.011898 0.420823 0.066 Uiso 0.25 1 d R U P . .
H4B H 0.955129 -0.020998 0.479313 0.066 Uiso 0.25 1 d R U P . .
ClA Cl 1.1088(11) 0.3008(6) 0.4796(4) 0.0269(3) Uani 0.152(7) 1 d D U P A 2
O0A O 1.011(2) 0.3704(14) 0.4695(13) 0.040(4) Uani 0.152(7) 1 d D U P A 2
O2A O 1.132(3) 0.2667(19) 0.4168(7) 0.041(4) Uani 0.152(7) 1 d D U P A 2
O3A O 1.0255(16) 0.2118(13) 0.5117(9) 0.0476(8) Uani 0.152(7) 1 d D U P A 2
O1A O 1.2497(18) 0.3567(18) 0.5230(9) 0.0420(6) Uani 0.152(7) 1 d D U P A 2

loop_
_atom_site_aniso_label
_atom_site_aniso_U_11
_atom_site_aniso_U_22
_atom_site_aniso_U_33
_atom_site_aniso_U_23
_atom_site_aniso_U_13
_atom_site_aniso_U_12
Co1 0.01608(13) 0.01357(14) 0.01172(13) 0.00014(9) 0.00464(9) 0.00382(10)
Cl02 0.0285(2) 0.0168(2) 0.0206(2) -0.00324(18) 0.00597(19) 0.00040(19)
Cl 0.0259(7) 0.0348(5) 0.0237(6) 0.0083(4) 0.0069(5) 0.0128(4)
O004 0.0266(7) 0.0177(7) 0.0116(6) -0.0016(5) 0.0063(5) 0.0027(5)
O005 0.0290(7) 0.0243(7) 0.0165(7) 0.0085(6) 0.0049(6) 0.0033(6)
O006 0.0316(7) 0.0229(7) 0.0180(7) 0.0052(6) 0.0126(6) 0.0107(6)
O007 0.0269(7) 0.0200(7) 0.0143(6) 0.0014(5) 0.0103(5) 0.0076(6)
O008 0.0282(7) 0.0244(7) 0.0210(7) 0.0058(6) 0.0025(6) 0.0125(6)
O009 0.0203(7) 0.0224(7) 0.0187(7) -0.0001(6) 0.0080(5) 0.0013(5)
N1 0.0154(7) 0.0123(7) 0.0142(7) -0.0013(6) 0.0036(6) 0.0046(6)
N2 0.0164(7) 0.0154(8) 0.0142(7) -0.0003(6) 0.0025(6) 0.0009(6)
N3 0.0143(7) 0.0143(8) 0.0142(7) -0.0020(6) 0.0030(6) 0.0031(6)
O00D 0.0281(8) 0.0243(8) 0.0289(8) -0.0084(6) 0.0085(6) -0.0018(6)
N4 0.0144(7) 0.0157(8) 0.0146(8) 0.0003(6) 0.0032(6) 0.0018(6)
N5 0.0185(8) 0.0174(8) 0.0142(8) 0.0009(6) 0.0060(6) 0.0051(6)
N6 0.0175(8) 0.0153(8) 0.0157(8) 0.0011(6) 0.0048(6) 0.0064(6)
O00H 0.0375(9) 0.0372(9) 0.0278(8) 0.0001(7) -0.0011(7) 0.0097(7)
O00I 0.0543(10) 0.0207(8) 0.0348(9) 0.0066(7) 0.0079(8) -0.0026(7)
O00J 0.0487(10) 0.0389(10) 0.0444(10) -0.0255(8) 0.0172(8) -0.0017(8)
O0 0.0257(15) 0.0489(17) 0.0343(12) 0.0046(13) 0.0036(13) 0.0159(13)
C00L 0.0134(8) 0.0125(9) 0.0150(9) -0.0025(7) 0.0015(7) 0.0022(7)
O1 0.0198(17) 0.079(2) 0.0256(14) 0.0085(12) 0.0006(13) 0.0130(13)
O2 0.055(2) 0.0427(16) 0.0249(13) 0.0001(13) 0.0140(14) 0.0099(12)
C00P 0.0134(8) 0.0156(9) 0.0134(9) -0.0007(7) 0.0028(7) 0.0010(7)
C00Q 0.0145(8) 0.0132(9) 0.0142(9) -0.0017(7) 0.0028(7) 0.0023(7)
C00R 0.0171(9) 0.0132(9) 0.0164(9) -0.0004(7) 0.0045(7) 0.0066(7)
C00S 0.0159(8) 0.0118(9) 0.0153(9) -0.0002(7) 0.0050(7) 0.0044(7)
C00T 0.0146(8) 0.0173(9) 0.0149(9) -0.0012(7) 0.0057(7) 0.0062(7)
C00U 0.0161(9) 0.0140(9) 0.0149(9) -0.0012(7) 0.0022(7) 0.0014(7)
C00V 0.0190(9) 0.0122(9) 0.0150(9) 0.0020(7) 0.0052(7) 0.0085(7)
C00W 0.0167(9) 0.0125(9) 0.0144(9) -0.0002(7) 0.0033(7) 0.0069(7)
C00X 0.0196(9) 0.0106(8) 0.0134(9) -0.0013(7) 0.0029(7) 0.0011(7)
C00Y 0.0187(9) 0.0210(10) 0.0152(9) 0.0024(7) 0.0064(7) 0.0049(7)
C00Z 0.0180(9) 0.0134(9) 0.0133(9) -0.0010(7) 0.0015(7) 0.0053(7)
C010 0.0170(9) 0.0116(9) 0.0155(9) -0.0011(7) 0.0027(7) 0.0036(7)
C011 0.0149(8) 0.0125(9) 0.0145(9) -0.0016(7) 0.0023(7) 0.0008(7)
C012 0.0185(9) 0.0145(9) 0.0140(9) -0.0016(7) 0.0054(7) 0.0037(7)
C013 0.0195(9) 0.0128(9) 0.0175(9) 0.0005(7) -0.0006(7) 0.0022(7)
C014 0.0220(9) 0.0143(9) 0.0126(9) 0.0008(7) 0.0020(7) 0.0086(7)
C015 0.0219(9) 0.0158(9) 0.0167(9) 0.0036(7) 0.0021(7) 0.0023(7)
C016 0.0201(9) 0.0184(10) 0.0223(10) 0.0067(8) 0.0092(8) 0.0071(8)
C017 0.0202(9) 0.0148(9) 0.0136(9) 0.0024(7) 0.0042(7) 0.0092(7)
C018 0.0242(10) 0.0127(9) 0.0152(9) 0.0019(7) 0.0033(7) 0.0001(7)
C019 0.0193(9) 0.0149(9) 0.0142(9) 0.0000(7) 0.0032(7) 0.0065(7)
C01A 0.0191(9) 0.0142(9) 0.0149(9) -0.0023(7) 0.0033(7) 0.0030(7)
C01B 0.0206(9) 0.0167(9) 0.0155(9) 0.0000(7) 0.0033(7) 0.0052(7)
C01C 0.0217(9) 0.0185(9) 0.0143(9) 0.0030(7) 0.0065(7) 0.0112(7)
C01D 0.0211(9) 0.0117(9) 0.0164(9) 0.0004(7) 0.0047(7) 0.0036(7)
C01E 0.0205(9) 0.0145(9) 0.0141(9) 0.0022(7) 0.0049(7) 0.0061(7)
C01F 0.0202(9) 0.0173(9) 0.0182(9) 0.0009(7) 0.0030(7) 0.0054(7)
C01G 0.0201(9) 0.0195(10) 0.0169(9) -0.0018(8) 0.0073(7) 0.0029(8)
C01H 0.0212(10) 0.0177(10) 0.0225(10) -0.0044(8) 0.0017(8) 0.0064(8)
C01I 0.0183(9) 0.0156(9) 0.0170(9) 0.0040(7) 0.0070(7) 0.0071(7)
O3 0.0538(13) 0.0387(15) 0.058(2) 0.0198(14) 0.0246(13) 0.0157(11)
C01K 0.0167(9) 0.0122(9) 0.0164(9) 0.0004(7) 0.0056(7) 0.0036(7)
C01L 0.0224(9) 0.0124(9) 0.0166(9) -0.0013(7) 0.0069(7) 0.0004(7)
C01M 0.0194(9) 0.0176(9) 0.0171(9) 0.0019(7) 0.0059(7) 0.0058(7)
C01N 0.0234(10) 0.0195(10) 0.0229(10) 0.0006(8) 0.0086(8) 0.0096(8)
C01O 0.0178(9) 0.0243(11) 0.0241(10) -0.0066(8) 0.0056(8) -0.0004(8)
C01P 0.0238(10) 0.0146(9) 0.0231(10) 0.0015(8) -0.0010(8) 0.0048(8)
C01Q 0.0350(11) 0.0250(11) 0.0140(9) 0.0003(8) 0.0018(8) 0.0098(9)
C01R 0.0188(9) 0.0162(9) 0.0304(11) 0.0063(8) 0.0091(8) 0.0040(7)
C01S 0.0239(10) 0.0236(10) 0.0175(10) 0.0046(8) 0.0086(8) 0.0031(8)
C01T 0.0208(9) 0.0265(11) 0.0133(9) -0.0005(8) 0.0032(7) 0.0079(8)
C01U 0.0217(10) 0.0271(11) 0.0182(10) -0.0027(8) 0.0083(8) 0.0078(8)
C01V 0.0190(9) 0.0301(11) 0.0158(9) -0.0059(8) 0.0011(7) 0.0060(8)
C01W 0.0186(10) 0.0235(11) 0.0231(11) -0.0011(9) 0.0062(8) 0.0016(8)
C01X 0.0304(11) 0.0340(12) 0.0254(11) 0.0053(9) 0.0145(9) 0.0142(9)
C01Y 0.0185(9) 0.0168(10) 0.0279(11) -0.0007(8) 0.0017(8) 0.0025(7)
C01Z 0.0325(11) 0.0269(11) 0.0179(10) -0.0054(8) 0.0087(8) -0.0033(9)
C020 0.0246(10) 0.0313(12) 0.0331(12) 0.0075(9) 0.0036(9) 0.0151(9)
O4 0.044(4) 0.049(4) 0.041(4) 0.009(3) 0.010(3) 0.017(3)
ClA 0.0259(7) 0.0348(5) 0.0237(6) 0.0083(4) 0.0069(5) 0.0128(4)
O0A 0.025(8) 0.046(7) 0.059(7) 0.024(7) 0.007(7) 0.024(7)
O2A 0.054(8) 0.042(8) 0.024(7) -0.005(7) 0.016(7) 0.005(6)
O3A 0.0538(13) 0.0387(15) 0.058(2) 0.0198(14) 0.0246(13) 0.0157(11)
O1A 0.0198(17) 0.079(2) 0.0256(14) 0.0085(12) 0.0006(13) 0.0130(13)

loop_
_atom_type_symbol
_atom_type_description
_atom_type_scat_dispersion_real
_atom_type_scat_dispersion_imag
_atom_type_scat_source
C C 0.0033 0.0016 'International Tables Vol C Tables 4.2.6.8 and 6.1.1.4'
H H 0.0000 0.0000 'International Tables Vol C Tables 4.2.6.8 and 6.1.1.4'
Cl Cl 0.1484 0.1585 'International Tables Vol C Tables 4.2.6.8 and 6.1.1.4'
Co Co 0.3494 0.9721 'International Tables Vol C Tables 4.2.6.8 and 6.1.1.4'
N N 0.0061 0.0033 'International Tables Vol C Tables 4.2.6.8 and 6.1.1.4'
O O 0.0106 0.0060 'International Tables Vol C Tables 4.2.6.8 and 6.1.1.4'

loop_
_geom_angle_atom_site_label_1
_geom_angle_atom_site_label_2
_geom_angle_atom_site_label_3
_geom_angle
_geom_angle_site_symmetry_1
_geom_angle_site_symmetry_3
_geom_angle_publ_flag
N1 Co1 N2 101.59(6) . . ?
N1 Co1 N4 96.15(6) . . ?
N1 Co1 N5 78.77(6) . . ?
N1 Co1 N6 78.70(6) . . ?
N2 Co1 N4 162.21(6) . . ?
N2 Co1 N5 88.13(6) . . ?
N2 Co1 N6 93.48(6) . . ?
N3 Co1 N1 177.26(6) . . ?
N3 Co1 N2 81.07(6) . . ?
N3 Co1 N4 81.18(6) . . ?
N3 Co1 N5 102.05(6) . . ?
N3 Co1 N6 100.59(6) . . ?
N4 Co1 N5 96.74(6) . . ?
N4 Co1 N6 88.60(6) . . ?
N6 Co1 N5 157.28(6) . . ?
O00H Cl02 O00D 108.66(10) . . ?
O00I Cl02 O00D 109.06(9) . . ?
O00I Cl02 O00H 109.02(10) . . ?
O00J Cl02 O00D 110.00(9) . . ?
O00J Cl02 O00H 109.41(11) . . ?
O00J Cl02 O00I 110.66(11) . . ?
O0 Cl O1 110.1(2) . . ?
O0 Cl O2 110.3(2) . . ?
O0 Cl O3 107.49(17) . . ?
O1 Cl O3 109.64(18) . . ?
O2 Cl O1 109.9(2) . . ?
O2 Cl O3 109.4(2) . . ?
C014 O004 C01Z 116.92(14) . . ?
C018 O005 C01Q 113.80(14) . . ?
C01L O006 C01X 117.87(14) . . ?
C01C O007 C01S 117.66(15) . . ?
C013 O008 C020 116.80(15) . . ?
C01I O009 C01W 117.62(14) . . ?
C00S N1 Co1 119.86(12) . . ?
C00W N1 Co1 119.96(12) . . ?
C00W N1 C00S 119.13(15) . . ?
C00U N2 Co1 114.21(12) . . ?
C015 N2 Co1 127.46(13) . . ?
C015 N2 C00U 118.33(16) . . ?
C00L N3 Co1 119.92(12) . . ?
C00L N3 C00Q 120.34(15) . . ?
C00Q N3 Co1 119.69(12) . . ?
C00P N4 Co1 113.74(12) . . ?
C00Y N4 Co1 128.49(13) . . ?
C00Y N4 C00P 117.63(16) . . ?
C00T N5 Co1 111.92(11) . . ?
C01T N5 Co1 128.34(12) . . ?
C01T N5 C00T 118.63(16) . . ?
C00R N6 Co1 112.72(11) . . ?
C016 N6 Co1 128.73(13) . . ?
C016 N6 C00R 118.42(16) . . ?
N3 C00L C00P 112.04(15) . . ?
N3 C00L C010 121.11(16) . . ?
C010 C00L C00P 126.80(17) . . ?
N4 C00P C00L 113.09(16) . . ?
N4 C00P C01M 122.19(16) . . ?
C01M C00P C00L 124.66(16) . . ?
N3 C00Q C00U 112.04(15) . . ?
N3 C00Q C012 121.03(16) . . ?
C012 C00Q C00U 126.92(17) . . ?
N6 C00R C00W 114.07(15) . . ?
N6 C00R C01F 122.19(16) . . ?
C01F C00R C00W 123.70(16) . . ?
N1 C00S C00T 113.63(15) . . ?
N1 C00S C01K 121.49(16) . . ?
C01K C00S C00T 124.82(16) . . ?
N5 C00T C00S 114.19(15) . . ?
N5 C00T C01G 122.26(17) . . ?
C01G C00T C00S 123.53(16) . . ?
N2 C00U C00Q 112.93(16) . . ?
N2 C00U C01B 122.02(17) . . ?
C01B C00U C00Q 125.05(17) . . ?
C00Z C00V C017 121.59(16) . . ?
C00Z C00V C01K 116.89(16) . . ?
C01K C00V C017 121.35(16) . . ?
N1 C00W C00R 113.74(15) . . ?
N1 C00W C00Z 121.59(16) . . ?
C00Z C00W C00R 124.55(16) . . ?
C01A C00X C011 119.78(16) . . ?
C01A C00X C01D 120.08(16) . . ?
C01D C00X C011 120.08(16) . . ?
N4 C00Y H00Y 118.6 . . ?
N4 C00Y C01U 122.89(17) . . ?
C01U C00Y H00Y 118.6 . . ?
C00V C00Z H00Z 119.9 . . ?
C00W C00Z C00V 120.27(16) . . ?
C00W C00Z H00Z 119.9 . . ?
C00L C010 H010 120.1 . . ?
C00L C010 C011 119.86(17) . . ?
C011 C010 H010 120.1 . . ?
C010 C011 C00X 121.44(16) . . ?
C010 C011 C012 117.84(16) . . ?
C012 C011 C00X 120.69(16) . . ?
C00Q C012 C011 119.80(17) . . ?
C00Q C012 H012 120.1 . . ?
C011 C012 H012 120.1 . . ?
O008 C013 C018 115.50(16) . . ?
O008 C013 C01A 124.16(17) . . ?
C01A C013 C018 120.33(17) . . ?
O004 C014 C01C 115.60(16) . . ?
O004 C014 C01E 123.76(16) . . ?
C01E C014 C01C 120.61(17) . . ?
N2 C015 H015 118.7 . . ?
N2 C015 C01P 122.65(18) . . ?
C01P C015 H015 118.7 . . ?
N6 C016 H016 118.7 . . ?
N6 C016 C01R 122.63(17) . . ?
C01R C016 H016 118.7 . . ?
C019 C017 C00V 120.38(16) . . ?
C019 C017 C01E 119.26(16) . . ?
C01E C017 C00V 120.11(16) . . ?
O005 C018 C013 120.76(17) . . ?
O005 C018 C01L 119.95(17) . . ?
C01L C018 C013 119.23(16) . . ?
C017 C019 H019 119.9 . . ?
C01I C019 C017 120.14(17) . . ?
C01I C019 H019 119.9 . . ?
C00X C01A H01A 120.1 . . ?
C013 C01A C00X 119.88(17) . . ?
C013 C01A H01A 120.1 . . ?
C00U C01B H01B 120.6 . . ?
C00U C01B C01H 118.82(17) . . ?
C01H C01B H01B 120.6 . . ?
O007 C01C C014 117.32(16) . . ?
O007 C01C C01I 123.74(16) . . ?
C01I C01C C014 118.73(16) . . ?
C00X C01D H01D 120.3 . . ?
C01L C01D C00X 119.49(17) . . ?
C01L C01D H01D 120.3 . . ?
C014 C01E C017 120.32(17) . . ?
C014 C01E H01E 119.8 . . ?
C017 C01E H01E 119.8 . . ?
C00R C01F H01F 120.7 . . ?
C01Y C01F C00R 118.57(17) . . ?
C01Y C01F H01F 120.7 . . ?
C00T C01G H01G 120.8 . . ?
C00T C01G C01O 118.30(17) . . ?
C01O C01G H01G 120.8 . . ?
C01B C01H H01H 120.5 . . ?
C01P C01H C01B 119.05(18) . . ?
C01P C01H H01H 120.5 . . ?
O009 C01I C019 123.34(17) . . ?
O009 C01I C01C 115.74(16) . . ?
C019 C01I C01C 120.90(17) . . ?
C00S C01K C00V 120.38(16) . . ?
C00S C01K H01K 119.8 . . ?
C00V C01K H01K 119.8 . . ?
O006 C01L C018 115.57(16) . . ?
O006 C01L C01D 123.66(17) . . ?
C01D C01L C018 120.77(17) . . ?
C00P C01M H01M 120.3 . . ?
C00P C01M C01N 119.37(17) . . ?
C01N C01M H01M 120.3 . . ?
C01M C01N H01N 120.6 . . ?
C01U C01N C01M 118.71(18) . . ?
C01U C01N H01N 120.6 . . ?
C01G C01O H01O 120.2 . . ?
C01V C01O C01G 119.68(18) . . ?
C01V C01O H01O 120.2 . . ?
C015 C01P C01H 119.12(18) . . ?
C015 C01P H01P 120.4 . . ?
C01H C01P H01P 120.4 . . ?
O005 C01Q H01C 109.5 . . ?
O005 C01Q H01I 109.5 . . ?
O005 C01Q H01J 109.5 . . ?
H01C C01Q H01I 109.5 . . ?
H01C C01Q H01J 109.5 . . ?
H01I C01Q H01J 109.5 . . ?
C016 C01R H01R 120.6 . . ?
C016 C01R C01Y 118.89(17) . . ?
C01Y C01R H01R 120.6 . . ?
O007 C01S H01L 109.5 . . ?
O007 C01S H01Q 109.5 . . ?
O007 C01S H01S 109.5 . . ?
H01L C01S H01Q 109.5 . . ?
H01L C01S H01S 109.5 . . ?
H01Q C01S H01S 109.5 . . ?
N5 C01T H01T 118.8 . . ?
N5 C01T C01V 122.35(17) . . ?
C01V C01T H01T 118.8 . . ?
C00Y C01U C01N 119.09(17) . . ?
C00Y C01U H01U 120.5 . . ?
C01N C01U H01U 120.5 . . ?
C01O C01V C01T 118.75(18) . . ?
C01O C01V H01V 120.6 . . ?
C01T C01V H01V 120.6 . . ?
O009 C01W H01W 109.5 . . ?
O009 C01W H01X 112.6(12) . . ?
O009 C01W H01Y 112.3(13) . . ?
H01W C01W H01X 107.5 . . ?
H01W C01W H01Y 107.3 . . ?
H01X C01W H01Y 107.4(18) . . ?
O006 C01X H01Z 109.5 . . ?
O006 C01X H 109.5 . . ?
O006 C01X HA 109.5 . . ?
H01Z C01X H 109.5 . . ?
H01Z C01X HA 109.5 . . ?
H C01X HA 109.5 . . ?
C01F C01Y H01 120.3 . . ?
C01R C01Y C01F 119.31(18) . . ?
C01R C01Y H01 120.3 . . ?
O004 C01Z H1 109.5 . . ?
O004 C01Z HB 109.5 . . ?
O004 C01Z HC 109.5 . . ?
H1 C01Z HB 109.5 . . ?
H1 C01Z HC 109.5 . . ?
HB C01Z HC 109.5 . . ?
O008 C020 H02A 109.5 . . ?
O008 C020 H02B 109.5 . . ?
O008 C020 H02C 109.5 . . ?
H02A C020 H02B 109.5 . . ?
H02A C020 H02C 109.5 . . ?
H02B C020 H02C 109.5 . . ?
H4A O4 H4B 104.5 . . ?
O0A ClA O3A 103.3(10) . . ?
O0A ClA O1A 110.2(13) . . ?
O2A ClA O0A 109.0(13) . . ?
O2A ClA O3A 112.9(11) . . ?
O2A ClA O1A 111.4(12) . . ?
O1A ClA O3A 109.8(11) . . ?

loop_
_geom_bond_atom_site_label_1
_geom_bond_atom_site_label_2
_geom_bond_distance
_geom_bond_site_symmetry_2
_geom_bond_publ_flag
Co1 N1 1.9254(15) . ?
Co1 N2 1.9913(16) . ?
Co1 N3 1.8662(15) . ?
Co1 N4 2.0036(16) . ?
Co1 N5 2.1592(15) . ?
Co1 N6 2.1390(15) . ?
Cl02 O00D 1.4397(15) . ?
Cl02 O00H 1.4391(17) . ?
Cl02 O00I 1.4351(16) . ?
Cl02 O00J 1.4320(17) . ?
Cl O0 1.424(2) . ?
Cl O1 1.437(2) . ?
Cl O2 1.434(3) . ?
Cl O3 1.464(2) . ?
O004 C014 1.370(2) . ?
O004 C01Z 1.432(2) . ?
O005 C018 1.377(2) . ?
O005 C01Q 1.442(2) . ?
O006 C01L 1.364(2) . ?
O006 C01X 1.432(2) . ?
O007 C01C 1.374(2) . ?
O007 C01S 1.440(2) . ?
O008 C013 1.366(2) . ?
O008 C020 1.433(3) . ?
O009 C01I 1.369(2) . ?
O009 C01W 1.424(2) . ?
N1 C00S 1.355(2) . ?
N1 C00W 1.352(2) . ?
N2 C00U 1.364(2) . ?
N2 C015 1.339(2) . ?
N3 C00L 1.347(2) . ?
N3 C00Q 1.349(2) . ?
N4 C00P 1.366(2) . ?
N4 C00Y 1.342(2) . ?
N5 C00T 1.353(2) . ?
N5 C01T 1.340(2) . ?
N6 C00R 1.353(2) . ?
N6 C016 1.337(2) . ?
C00L C00P 1.478(2) . ?
C00L C010 1.381(3) . ?
C00P C01M 1.377(3) . ?
C00Q C00U 1.471(3) . ?
C00Q C012 1.383(3) . ?
C00R C00W 1.483(2) . ?
C00R C01F 1.387(3) . ?
C00S C00T 1.483(2) . ?
C00S C01K 1.381(3) . ?
C00T C01G 1.385(3) . ?
C00U C01B 1.383(3) . ?
C00V C00Z 1.401(3) . ?
C00V C017 1.487(2) . ?
C00V C01K 1.404(3) . ?
C00W C00Z 1.384(3) . ?
C00X C011 1.486(2) . ?
C00X C01A 1.397(3) . ?
C00X C01D 1.401(3) . ?
C00Y H00Y 0.9500 . ?
C00Y C01U 1.382(3) . ?
C00Z H00Z 0.9500 . ?
C010 H010 0.9500 . ?
C010 C011 1.400(3) . ?
C011 C012 1.401(3) . ?
C012 H012 0.9500 . ?
C013 C018 1.401(3) . ?
C013 C01A 1.392(3) . ?
C014 C01C 1.402(3) . ?
C014 C01E 1.390(3) . ?
C015 H015 0.9500 . ?
C015 C01P 1.378(3) . ?
C016 H016 0.9500 . ?
C016 C01R 1.381(3) . ?
C017 C019 1.399(3) . ?
C017 C01E 1.399(3) . ?
C018 C01L 1.395(3) . ?
C019 H019 0.9500 . ?
C019 C01I 1.391(3) . ?
C01A H01A 0.9500 . ?
C01B H01B 0.9500 . ?
C01B C01H 1.389(3) . ?
C01C C01I 1.396(3) . ?
C01D H01D 0.9500 . ?
C01D C01L 1.393(3) . ?
C01E H01E 0.9500 . ?
C01F H01F 0.9500 . ?
C01F C01Y 1.386(3) . ?
C01G H01G 0.9500 . ?
C01G C01O 1.393(3) . ?
C01H H01H 0.9500 . ?
C01H C01P 1.388(3) . ?
C01K H01K 0.9500 . ?
C01M H01M 0.9500 . ?
C01M C01N 1.386(3) . ?
C01N H01N 0.9500 . ?
C01N C01U 1.386(3) . ?
C01O H01O 0.9500 . ?
C01O C01V 1.377(3) . ?
C01P H01P 0.9500 . ?
C01Q H01C 0.9800 . ?
C01Q H01I 0.9800 . ?
C01Q H01J 0.9800 . ?
C01R H01R 0.9500 . ?
C01R C01Y 1.382(3) . ?
C01S H01L 0.9800 . ?
C01S H01Q 0.9800 . ?
C01S H01S 0.9800 . ?
C01T H01T 0.9500 . ?
C01T C01V 1.388(3) . ?
C01U H01U 0.9500 . ?
C01V H01V 0.9500 . ?
C01W H01W 0.8400 . ?
C01W H01X 0.96(2) . ?
C01W H01Y 0.97(2) . ?
C01X H01Z 0.9800 . ?
C01X H 0.9800 . ?
C01X HA 0.9800 . ?
C01Y H01 0.9500 . ?
C01Z H1 0.9800 . ?
C01Z HB 0.9800 . ?
C01Z HC 0.9800 . ?
C020 H02A 0.9800 . ?
C020 H02B 0.9800 . ?
C020 H02C 0.9800 . ?
O4 H4A 0.8701 . ?
O4 H4B 0.8701 . ?
ClA O0A 1.439(7) . ?
ClA O2A 1.437(7) . ?
ClA O3A 1.451(7) . ?
ClA O1A 1.439(7) . ?

loop_
_geom_torsion_atom_site_label_1
_geom_torsion_atom_site_label_2
_geom_torsion_atom_site_label_3
_geom_torsion_atom_site_label_4
_geom_torsion
_geom_torsion_site_symmetry_1
_geom_torsion_site_symmetry_2
_geom_torsion_site_symmetry_3
_geom_torsion_site_symmetry_4
_geom_torsion_publ_flag
Co1 N1 C00S C00T -13.1(2) . . . . ?
Co1 N1 C00S C01K 164.31(13) . . . . ?
Co1 N1 C00W C00R 10.2(2) . . . . ?
Co1 N1 C00W C00Z -165.83(13) . . . . ?
Co1 N2 C00U C00Q 1.01(18) . . . . ?
Co1 N2 C00U C01B -178.57(14) . . . . ?
Co1 N2 C015 C01P 179.00(13) . . . . ?
Co1 N3 C00L C00P -0.14(19) . . . . ?
Co1 N3 C00L C010 -177.70(13) . . . . ?
Co1 N3 C00Q C00U -2.3(2) . . . . ?
Co1 N3 C00Q C012 178.03(13) . . . . ?
Co1 N4 C00P C00L 2.02(18) . . . . ?
Co1 N4 C00P C01M 179.26(14) . . . . ?
Co1 N4 C00Y C01U -175.66(14) . . . . ?
Co1 N5 C00T C00S -8.97(18) . . . . ?
Co1 N5 C00T C01G 169.37(14) . . . . ?
Co1 N5 C01T C01V -165.98(14) . . . . ?
Co1 N6 C00R C00W -0.95(18) . . . . ?
Co1 N6 C00R C01F 176.92(14) . . . . ?
Co1 N6 C016 C01R -175.81(14) . . . . ?
O004 C014 C01C O007 -2.4(2) . . . . ?
O004 C014 C01C C01I -177.44(15) . . . . ?
O004 C014 C01E C017 176.98(16) . . . . ?
O005 C018 C01L O006 2.4(2) . . . . ?
O005 C018 C01L C01D -178.39(16) . . . . ?
O007 C01C C01I O009 2.3(3) . . . . ?
O007 C01C C01I C019 -175.84(16) . . . . ?
O008 C013 C018 O005 0.2(3) . . . . ?
O008 C013 C018 C01L -176.68(16) . . . . ?
O008 C013 C01A C00X 177.87(17) . . . . ?
N1 C00S C00T N5 14.2(2) . . . . ?
N1 C00S C00T C01G -164.11(17) . . . . ?
N1 C00S C01K C00V 0.9(3) . . . . ?
N1 C00W C00Z C00V 2.2(3) . . . . ?
N2 Co1 N3 C00L 179.77(14) . . . . ?
N2 Co1 N3 C00Q 2.25(13) . . . . ?
N2 C00U C01B C01H -0.7(3) . . . . ?
N2 C015 C01P C01H -0.3(3) . . . . ?
N3 C00L C00P N4 -1.3(2) . . . . ?
N3 C00L C00P C01M -178.45(16) . . . . ?
N3 C00L C010 C011 -0.9(3) . . . . ?
N3 C00Q C00U N2 0.7(2) . . . . ?
N3 C00Q C00U C01B -179.75(16) . . . . ?
N3 C00Q C012 C011 0.2(3) . . . . ?
N4 Co1 N3 C00L 0.97(13) . . . . ?
N4 Co1 N3 C00Q -176.54(14) . . . . ?
N4 C00P C01M C01N -4.0(3) . . . . ?
N4 C00Y C01U C01N -1.8(3) . . . . ?
N5 Co1 N3 C00L -94.09(13) . . . . ?
N5 Co1 N3 C00Q 88.39(13) . . . . ?
N5 C00T C01G C01O -1.1(3) . . . . ?
N5 C01T C01V C01O -1.5(3) . . . . ?
N6 Co1 N3 C00L 87.87(13) . . . . ?
N6 Co1 N3 C00Q -89.65(13) . . . . ?
N6 C00R C00W N1 -5.4(2) . . . . ?
N6 C00R C00W C00Z 170.51(16) . . . . ?
N6 C00R C01F C01Y -0.5(3) . . . . ?
N6 C016 C01R C01Y -0.3(3) . . . . ?
C00L N3 C00Q C00U -179.78(15) . . . . ?
C00L N3 C00Q C012 0.5(3) . . . . ?
C00L C00P C01M C01N 172.94(17) . . . . ?
C00L C010 C011 C00X -176.55(15) . . . . ?
C00L C010 C011 C012 1.6(3) . . . . ?
C00P N4 C00Y C01U -0.2(3) . . . . ?
C00P C00L C010 C011 -178.04(16) . . . . ?
C00P C01M C01N C01U 1.8(3) . . . . ?
C00Q N3 C00L C00P 177.36(15) . . . . ?
C00Q N3 C00L C010 -0.2(3) . . . . ?
C00Q C00U C01B C01H 179.73(17) . . . . ?
C00R N6 C016 C01R -0.3(3) . . . . ?
C00R C00W C00Z C00V -173.47(16) . . . . ?
C00R C01F C01Y C01R -0.1(3) . . . . ?
C00S N1 C00W C00R 178.53(15) . . . . ?
C00S N1 C00W C00Z 2.5(3) . . . . ?
C00S C00T C01G C01O 177.05(17) . . . . ?
C00T N5 C01T C01V 0.9(3) . . . . ?
C00T C00S C01K C00V 178.06(16) . . . . ?
C00T C01G C01O C01V 0.5(3) . . . . ?
C00U N2 C015 C01P -0.2(3) . . . . ?
C00U C00Q C012 C011 -179.42(17) . . . . ?
C00U C01B C01H C01P 0.2(3) . . . . ?
C00V C017 C019 C01I 172.10(16) . . . . ?
C00V C017 C01E C014 -172.57(16) . . . . ?
C00W N1 C00S C00T 178.56(15) . . . . ?
C00W N1 C00S C01K -4.0(3) . . . . ?
C00W C00R C01F C01Y 177.13(17) . . . . ?
C00X C011 C012 C00Q 176.87(16) . . . . ?
C00X C01D C01L O006 176.47(16) . . . . ?
C00X C01D C01L C018 -2.7(3) . . . . ?
C00Y N4 C00P C00L -174.14(15) . . . . ?
C00Y N4 C00P C01M 3.1(2) . . . . ?
C00Z C00V C017 C019 173.21(17) . . . . ?
C00Z C00V C017 C01E -12.6(3) . . . . ?
C00Z C00V C01K C00S 3.6(3) . . . . ?
C010 C00L C00P N4 176.12(16) . . . . ?
C010 C00L C00P C01M -1.0(3) . . . . ?
C010 C011 C012 C00Q -1.3(3) . . . . ?
C011 C00X C01A C013 176.36(16) . . . . ?
C011 C00X C01D C01L -173.27(16) . . . . ?
C012 C00Q C00U N2 -179.64(16) . . . . ?
C012 C00Q C00U C01B -0.1(3) . . . . ?
C013 C018 C01L O006 179.30(16) . . . . ?
C013 C018 C01L C01D -1.4(3) . . . . ?
C014 C01C C01I O009 177.03(16) . . . . ?
C014 C01C C01I C019 -1.1(3) . . . . ?
C015 N2 C00U C00Q -179.70(15) . . . . ?
C015 N2 C00U C01B 0.7(3) . . . . ?
C016 N6 C00R C00W -177.16(15) . . . . ?
C016 N6 C00R C01F 0.7(3) . . . . ?
C016 C01R C01Y C01F 0.5(3) . . . . ?
C017 C00V C00Z C00W 170.26(16) . . . . ?
C017 C00V C01K C00S -171.75(16) . . . . ?
C017 C019 C01I O009 -176.13(16) . . . . ?
C017 C019 C01I C01C 1.9(3) . . . . ?
C018 C013 C01A C00X -3.5(3) . . . . ?
C019 C017 C01E C014 1.7(3) . . . . ?
C01A C00X C011 C010 22.1(3) . . . . ?
C01A C00X C011 C012 -155.94(17) . . . . ?
C01A C00X C01D C01L 3.8(3) . . . . ?
C01A C013 C018 O005 -178.51(16) . . . . ?
C01A C013 C018 C01L 4.6(3) . . . . ?
C01B C01H C01P C015 0.3(3) . . . . ?
C01C C014 C01E C017 -1.0(3) . . . . ?
C01D C00X C011 C010 -160.79(17) . . . . ?
C01D C00X C011 C012 21.2(3) . . . . ?
C01D C00X C01A C013 -0.7(3) . . . . ?
C01E C014 C01C O007 175.72(16) . . . . ?
C01E C014 C01C C01I 0.7(3) . . . . ?
C01E C017 C019 C01I -2.2(3) . . . . ?
C01F C00R C00W N1 176.75(17) . . . . ?
C01F C00R C00W C00Z -7.3(3) . . . . ?
C01G C01O C01V C01T 0.7(3) . . . . ?
C01K C00S C00T N5 -163.15(17) . . . . ?
C01K C00S C00T C01G 18.5(3) . . . . ?
C01K C00V C00Z C00W -5.1(2) . . . . ?
C01K C00V C017 C019 -11.7(3) . . . . ?
C01K C00V C017 C01E 162.52(17) . . . . ?
C01M C01N C01U C00Y 0.9(3) . . . . ?
C01Q O005 C018 C013 74.3(2) . . . . ?
C01Q O005 C018 C01L -108.76(19) . . . . ?
C01S O007 C01C C014 134.67(17) . . . . ?
C01S O007 C01C C01I -50.6(2) . . . . ?
C01T N5 C00T C00S -177.92(16) . . . . ?
C01T N5 C00T C01G 0.4(3) . . . . ?
C01W O009 C01I C019 -3.4(3) . . . . ?
C01W O009 C01I C01C 178.47(16) . . . . ?
C01X O006 C01L C018 -175.61(17) . . . . ?
C01X O006 C01L C01D 5.2(3) . . . . ?
C01Z O004 C014 C01C -174.95(17) . . . . ?
C01Z O004 C014 C01E 7.0(3) . . . . ?
C020 O008 C013 C018 172.26(17) . . . . ?
C020 O008 C013 C01A -9.0(3) . . . . ?

loop_
_smtbx_masks_void_nr
_smtbx_masks_void_average_x
_smtbx_masks_void_average_y
_smtbx_masks_void_average_z
_smtbx_masks_void_volume
_smtbx_masks_void_count_electrons
_smtbx_masks_void_content
1 0.500 1.000 0.000 160.5 40.1 '1 CH2Cl2'
